data_4123060
loop_
_publ_author_name
'Blackburn, Anthea K.'
'Sue, Andrew C.-H.'
'Shveyd, Alexander K.'
'Cao, Dennis'
'Tayi, Alok'
'Narayanan, Ashwin'
'Rolczynski, Brian S.'
'Szarko, Jodi M.'
'Bozdemir, Ozgur A.'
'Wakabayashi, Rie'
'Lehrman, Jessica A.'
'Kahr, Bart'
'Chen, Lin X.'
'Nassar, Majed S.'
'Stupp, Samuel I.'
'Stoddart, J. Fraser'

_publ_section_title
;
 Lock-Arm Supramolecular Ordering: A Molecular Construction Set for
 Cocrystallizing Organic Charge Transfer Complexes.
;
_journal_name_full 'Journal of the American Chemical Society'
_journal_page_first 141124065827003
_journal_paper_doi 10.1021/ja509442t
_journal_year 2014
_chemical_formula_moiety 'C18 H20 N2 O8, C10 H10 N2'
_chemical_formula_sum 'C28 H30 N4 O8'
_chemical_formula_weight 550.56
_chemical_name_systematic
;
 ?
;
_space_group_crystal_system triclinic
_space_group_IT_number 2
_space_group_name_Hall '-P 1'
_space_group_name_H-M_alt 'P -1'
_symmetry_space_group_name_Hall '-P 1'
_symmetry_space_group_name_H-M 'P -1'
_atom_sites_solution_hydrogens mixed
_atom_sites_solution_primary direct
_audit_creation_date 2014-09-02
_audit_creation_method
;
Olex2 1.2
(compiled 2014.08.28 svn.r2986 for OlexSys, GUI svn.r4866)
;
_cell_angle_alpha 61.896(3)
_cell_angle_beta 89.095(3)
_cell_angle_gamma 76.689(3)
_cell_formula_units_Z 2
_cell_length_a 9.5063(4)
_cell_length_b 12.1715(6)
_cell_length_c 12.8872(6)
_cell_measurement_reflns_used 3490
_cell_measurement_temperature 84(2)
_cell_measurement_theta_max 0.00
_cell_measurement_theta_min 0.00
_cell_volume 1272.50(11)
_computing_cell_refinement 'SAINT V7.23A (Bruker, 2005)'
_computing_data_collection 'APEX2 V2.1-4 (Bruker, 2007)'
_computing_data_reduction 'Bruker SAINT'
_computing_molecular_graphics 'Olex2 (Dolomanov et al., 2009)'
_computing_publication_material 'Olex2 (Dolomanov et al., 2009)'
_computing_structure_refinement 'ShelXL (Sheldrick, 2008)'
_computing_structure_solution 'ShelXS (Sheldrick, 2008)'
_diffrn_ambient_temperature 84.44
_diffrn_detector_area_resol_mean 8
_diffrn_measured_fraction_theta_full 0.991
_diffrn_measured_fraction_theta_max 0.981
_diffrn_measurement_device_type 'Bruker SMART APEX CCD area detector'
_diffrn_measurement_method '\w and \f scans'
_diffrn_radiation_monochromator graphite
_diffrn_radiation_type MoK\a
_diffrn_radiation_wavelength 0.71073
_diffrn_reflns_av_R_equivalents 0.0412
_diffrn_reflns_av_unetI/netI 0.0526
_diffrn_reflns_Laue_measured_fraction_full 0.991
_diffrn_reflns_Laue_measured_fraction_max 0.981
_diffrn_reflns_limit_h_max 12
_diffrn_reflns_limit_h_min -12
_diffrn_reflns_limit_k_max 16
_diffrn_reflns_limit_k_min -16
_diffrn_reflns_limit_l_max 17
_diffrn_reflns_limit_l_min -17
_diffrn_reflns_number 15728
_diffrn_reflns_point_group_measured_fraction_full 0.991
_diffrn_reflns_point_group_measured_fraction_max 0.981
_diffrn_reflns_theta_full 26.000
_diffrn_reflns_theta_max 28.341
_diffrn_reflns_theta_min 1.802
_diffrn_source 'sealed tube'
_exptl_absorpt_coefficient_mu 0.107
_exptl_absorpt_correction_T_max 0.7457
_exptl_absorpt_correction_T_min 0.6168
_exptl_absorpt_correction_type multi-scan
_exptl_absorpt_process_details
;
SADABS-2008/1 (Bruker,2008) was used for absorption correction.
wR2(int) was 0.0685 before and 0.0467 after correction.
The Ratio of minimum to maximum transmission is 0.8271.
The \l/2 correction factor is 0.0015.
;
_exptl_crystal_colour yellow
_exptl_crystal_colour_primary yellow
_exptl_crystal_density_diffrn 1.437
_exptl_crystal_description needle
_exptl_crystal_F_000 580
_exptl_crystal_size_max 0.664
_exptl_crystal_size_mid 0.107
_exptl_crystal_size_min 0.046
_refine_diff_density_max 0.506
_refine_diff_density_min -0.239
_refine_diff_density_rms 0.062
_refine_ls_extinction_method none
_refine_ls_goodness_of_fit_ref 1.030
_refine_ls_hydrogen_treatment mixed
_refine_ls_matrix_type full
_refine_ls_number_parameters 382
_refine_ls_number_reflns 6240
_refine_ls_number_restraints 0
_refine_ls_restrained_S_all 1.030
_refine_ls_R_factor_all 0.0792
_refine_ls_R_factor_gt 0.0533
_refine_ls_shift/su_max 0.000
_refine_ls_shift/su_mean 0.000
_refine_ls_structure_factor_coef Fsqd
_refine_ls_weighting_details 'w=1/[\s^2^(Fo^2^)+(0.0770P)^2^+0.2790P] where P=(Fo^2^+2Fc^2^)/3'
_refine_ls_weighting_scheme calc
_refine_ls_wR_factor_gt 0.1318
_refine_ls_wR_factor_ref 0.1468
_reflns_Friedel_coverage 0.000
_reflns_number_gt 4462
_reflns_number_total 6240
_reflns_threshold_expression 'I > 2\s(I)'
_cod_data_source_file ja509442t_si_009.cif
_cod_data_source_block p-1
_cod_depositor_comments
;

2020-12-03
Z value and formula fixed to values more according to usual
chemical conventions.                 miguel
;
_cod_original_formula_sum 'C56 H60 N8 O16'
_cod_original_formula_weight 1101.12
_cod_original_formula_moiety '2(C18 H20 N2 O8), 2(C10 H10 N2)'
_cod_original_formula_units_Z 1
_cod_database_code 4123060
_shelxl_version_number 2013-4
_shelx_space_group_comment
;
The symmetry employed for this shelxl refinement is uniquely defined
by the following loop, which should always be used as a source of
symmetry information in preference to the above space-group names.
They are only intended as comments.
;
_shelx_estimated_absorpt_t_max 0.995
_shelx_estimated_absorpt_t_min 0.933
_olex2_refinement_description
;
1. Fixed Uiso
 At 1.2 times of:
  All C(H) groups, All C(H,H) groups
 At 1.5 times of:
  All O(H) groups
2.a Secondary CH2 refined with riding coordinates:
 C1(H1A,H1B), C2(H2A,H2B), C3(H3A,H3B), C4(H4A,H4B), C20(H20A,H20B), C21(H21A,
 H21B), C22(H22A,H22B), C23(H23A,H23B)
2.b Aromatic/amide H refined with riding coordinates:
 C9(H9), C28(H28), C12(H12), C13(H13), C14(H14), C17(H17), C18(H18), C19(H19)
2.c Idealised tetrahedral OH refined as rotating group:
 O1(H1)
;
_olex2_computing_structure_refinement_long 'ShelXL (Sheldrick, 2008)'
_olex2_computing_structure_solution_long 'ShelXS (Sheldrick, 2008)'
_olex2_submission_special_instructions 'No special instructions were received'

loop_
_space_group_symop_operation_xyz
'x, y, z'
'-x, -y, -z'

loop_
_atom_site_label
_atom_site_type_symbol
_atom_site_fract_x
_atom_site_fract_y
_atom_site_fract_z
_atom_site_U_iso_or_equiv
_atom_site_adp_type
_atom_site_occupancy
_atom_site_site_symmetry_order
_atom_site_calc_flag
_atom_site_refinement_flags_posn
O1 O 0.28585(15) -0.77712(13) 0.19338(12) 0.0273(3) Uani 1 1 d .
H1 H 0.2861 -0.7819 0.1304 0.041 Uiso 1 1 calc GR
O2 O 0.32372(14) -0.52673(12) 0.10333(11) 0.0235(3) Uani 1 1 d .
O3 O 0.17307(14) -0.50024(13) 0.33626(12) 0.0258(3) Uani 1 1 d .
O4 O 0.51672(15) -0.27792(13) 0.17459(11) 0.0261(3) Uani 1 1 d .
N1 N 0.33270(16) -0.38178(14) 0.22736(13) 0.0203(3) Uani 1 1 d .
C1 C 0.1716(2) -0.67210(18) 0.18055(17) 0.0256(4) Uani 1 1 d .
H1A H 0.1700 -0.6690 0.2560 0.031 Uiso 1 1 calc R
H1B H 0.0778 -0.6864 0.1644 0.031 Uiso 1 1 calc R
C2 C 0.1860(2) -0.54516(19) 0.08299(17) 0.0260(4) Uani 1 1 d .
H2A H 0.1780 -0.5438 0.0059 0.031 Uiso 1 1 calc R
H2B H 0.1070 -0.4747 0.0807 0.031 Uiso 1 1 calc R
C3 C 0.3267(2) -0.39482(17) 0.04230(16) 0.0230(4) Uani 1 1 d .
H3A H 0.2735 -0.3529 -0.0376 0.028 Uiso 1 1 calc R
H3B H 0.4287 -0.3887 0.0330 0.028 Uiso 1 1 calc R
C4 C 0.2578(2) -0.32510(18) 0.10948(16) 0.0243(4) Uani 1 1 d .
H4A H 0.2600 -0.2335 0.0646 0.029 Uiso 1 1 calc R
H4B H 0.1548 -0.3284 0.1159 0.029 Uiso 1 1 calc R
C5 C 0.2824(2) -0.46454(18) 0.33184(16) 0.0211(4) Uani 1 1 d .
C6 C 0.4569(2) -0.35244(17) 0.25055(16) 0.0204(4) Uani 1 1 d .
C7 C 0.38904(19) -0.49312(17) 0.43019(15) 0.0187(4) Uani 1 1 d .
C8 C 0.49486(19) -0.42544(16) 0.38120(15) 0.0190(4) Uani 1 1 d .
C9 C 0.60911(19) -0.43018(17) 0.44902(15) 0.0196(4) Uani 1 1 d .
H9 H 0.6810 -0.3844 0.4155 0.024 Uiso 1 1 calc R
O5 O 0.7277(2) -0.21242(18) 0.01534(16) 0.0480(5) Uani 1 1 d .
O6 O 0.74767(15) -0.12042(13) 0.18190(11) 0.0253(3) Uani 1 1 d .
O7 O 0.63957(14) -0.06679(13) 0.46261(11) 0.0255(3) Uani 1 1 d .
O8 O 0.90954(14) 0.14005(12) 0.16906(11) 0.0234(3) Uani 1 1 d .
N4 N 0.74925(16) 0.04018(15) 0.29538(13) 0.0198(3) Uani 1 1 d .
C20 C 0.8414(2) -0.1615(2) 0.0302(2) 0.0355(5) Uani 1 1 d .
H20A H 0.8864 -0.1253 -0.0446 0.043 Uiso 1 1 calc R
H20B H 0.9171 -0.2316 0.0924 0.043 Uiso 1 1 calc R
C21 C 0.7860(2) -0.0587(2) 0.06400(17) 0.0286(4) Uani 1 1 d .
H21A H 0.8621 -0.0139 0.0604 0.034 Uiso 1 1 calc R
H21B H 0.7000 0.0053 0.0093 0.034 Uiso 1 1 calc R
C22 C 0.6187(2) -0.05333(19) 0.20496(17) 0.0255(4) Uani 1 1 d .
H22A H 0.5905 -0.1122 0.2819 0.031 Uiso 1 1 calc R
H22B H 0.5396 -0.0286 0.1431 0.031 Uiso 1 1 calc R
C23 C 0.6328(2) 0.06660(19) 0.20817(16) 0.0237(4) Uani 1 1 d .
H23A H 0.6517 0.1293 0.1289 0.028 Uiso 1 1 calc R
H23B H 0.5397 0.1065 0.2266 0.028 Uiso 1 1 calc R
C24 C 0.73947(19) -0.02170(17) 0.41745(15) 0.0197(4) Uani 1 1 d .
C25 C 0.87604(19) 0.08267(17) 0.26868(15) 0.0191(4) Uani 1 1 d .
C26 C 0.87229(19) -0.01834(16) 0.47374(15) 0.0182(4) Uani 1 1 d .
C27 C 0.95531(19) 0.04445(16) 0.38404(15) 0.0181(3) Uani 1 1 d .
C28 C 0.91381(19) -0.06494(16) 0.59284(15) 0.0188(4) Uani 1 1 d .
H28 H 0.8572 -0.1074 0.6535 0.023 Uiso 1 1 calc R
N2 N 0.49977(19) -0.73547(18) 0.35875(16) 0.0294(4) Uani 1 1 d .
N3 N 1.04799(19) -0.71267(19) 0.58619(17) 0.0324(4) Uani 1 1 d .
C10 C 0.6241(2) -0.69863(18) 0.36334(16) 0.0226(4) Uani 1 1 d .
C11 C 0.70831(19) -0.74408(17) 0.47483(15) 0.0189(4) Uani 1 1 d .
C12 C 0.6664(2) -0.82990(18) 0.58367(16) 0.0234(4) Uani 1 1 d .
H12 H 0.5829 -0.8605 0.5842 0.028 Uiso 1 1 calc R
C13 C 0.7460(2) -0.86849(18) 0.68760(17) 0.0249(4) Uani 1 1 d .
H13 H 0.7157 -0.9242 0.7602 0.030 Uiso 1 1 calc R
C14 C 0.8707(2) -0.82764(18) 0.68902(16) 0.0236(4) Uani 1 1 d .
H14 H 0.9238 -0.8563 0.7628 0.028 Uiso 1 1 calc R
C15 C 0.9197(2) -0.74607(18) 0.58545(17) 0.0239(4) Uani 1 1 d .
C16 C 0.83432(19) -0.69869(17) 0.47327(16) 0.0211(4) Uani 1 1 d .
C17 C 0.8737(2) -0.60967(19) 0.36591(17) 0.0267(4) Uani 1 1 d .
H17 H 0.9575 -0.5794 0.3654 0.032 Uiso 1 1 calc R
C18 C 0.7908(2) -0.56748(19) 0.26317(17) 0.0280(4) Uani 1 1 d .
H18 H 0.8170 -0.5059 0.1915 0.034 Uiso 1 1 calc R
C19 C 0.6694(2) -0.61083(19) 0.25882(16) 0.0240(4) Uani 1 1 d .
H19 H 0.6164 -0.5810 0.1847 0.029 Uiso 1 1 calc R
H2C H 0.448(3) -0.705(2) 0.285(2) 0.042(7) Uiso 1 1 d .
H2D H 0.483(3) -0.811(3) 0.421(2) 0.046(7) Uiso 1 1 d .
H3C H 1.101(3) -0.750(3) 0.661(3) 0.056(8) Uiso 1 1 d .
H3D H 1.071(3) -0.646(3) 0.515(3) 0.051(8) Uiso 1 1 d .
H5 H 0.673(3) -0.231(3) 0.077(3) 0.071(9) Uiso 1 1 d .

loop_
_atom_site_aniso_label
_atom_site_aniso_U_11
_atom_site_aniso_U_22
_atom_site_aniso_U_33
_atom_site_aniso_U_23
_atom_site_aniso_U_13
_atom_site_aniso_U_12
O1 0.0291(7) 0.0286(7) 0.0239(7) -0.0126(6) 0.0053(6) -0.0065(6)
O2 0.0259(7) 0.0243(7) 0.0182(6) -0.0077(5) 0.0014(5) -0.0082(5)
O3 0.0241(7) 0.0361(8) 0.0237(7) -0.0169(6) 0.0069(5) -0.0139(6)
O4 0.0343(7) 0.0274(7) 0.0188(7) -0.0103(6) 0.0104(5) -0.0142(6)
N1 0.0226(8) 0.0243(8) 0.0155(7) -0.0104(6) 0.0043(6) -0.0070(6)
C1 0.0255(9) 0.0304(10) 0.0232(10) -0.0143(8) 0.0054(7) -0.0084(8)
C2 0.0270(10) 0.0291(10) 0.0216(10) -0.0106(8) -0.0012(7) -0.0096(8)
C3 0.0289(10) 0.0242(9) 0.0156(9) -0.0086(7) 0.0044(7) -0.0085(8)
C4 0.0266(10) 0.0263(9) 0.0184(9) -0.0100(8) 0.0006(7) -0.0052(8)
C5 0.0238(9) 0.0247(9) 0.0198(9) -0.0139(7) 0.0068(7) -0.0078(8)
C6 0.0230(9) 0.0225(9) 0.0194(9) -0.0129(7) 0.0064(7) -0.0061(7)
C7 0.0197(8) 0.0229(9) 0.0190(9) -0.0137(7) 0.0063(7) -0.0072(7)
C8 0.0232(9) 0.0200(8) 0.0163(8) -0.0101(7) 0.0075(7) -0.0071(7)
C9 0.0221(9) 0.0217(8) 0.0183(9) -0.0112(7) 0.0078(7) -0.0080(7)
O5 0.0705(12) 0.0675(12) 0.0431(10) -0.0440(9) 0.0402(9) -0.0468(10)
O6 0.0314(7) 0.0297(7) 0.0162(6) -0.0120(5) 0.0058(5) -0.0084(6)
O7 0.0240(7) 0.0348(7) 0.0220(7) -0.0143(6) 0.0101(5) -0.0143(6)
O8 0.0271(7) 0.0276(7) 0.0135(6) -0.0082(5) 0.0067(5) -0.0074(6)
N4 0.0210(7) 0.0264(8) 0.0140(7) -0.0102(6) 0.0049(6) -0.0086(6)
C20 0.0335(11) 0.0445(13) 0.0314(12) -0.0206(10) 0.0169(9) -0.0105(10)
C21 0.0319(10) 0.0374(11) 0.0208(10) -0.0146(8) 0.0080(8) -0.0158(9)
C22 0.0242(9) 0.0359(11) 0.0218(9) -0.0161(8) 0.0053(7) -0.0123(8)
C23 0.0219(9) 0.0316(10) 0.0174(9) -0.0118(8) 0.0022(7) -0.0061(8)
C24 0.0221(9) 0.0222(9) 0.0167(9) -0.0106(7) 0.0066(7) -0.0065(7)
C25 0.0209(9) 0.0213(8) 0.0163(8) -0.0100(7) 0.0065(7) -0.0056(7)
C26 0.0211(8) 0.0209(8) 0.0151(8) -0.0100(7) 0.0071(6) -0.0072(7)
C27 0.0225(9) 0.0190(8) 0.0128(8) -0.0080(7) 0.0063(6) -0.0049(7)
C28 0.0234(9) 0.0212(8) 0.0133(8) -0.0083(7) 0.0093(7) -0.0089(7)
N2 0.0309(9) 0.0368(10) 0.0206(9) -0.0113(8) 0.0018(7) -0.0142(8)
N3 0.0265(9) 0.0435(11) 0.0269(10) -0.0143(9) 0.0035(7) -0.0145(8)
C10 0.0216(9) 0.0261(9) 0.0236(9) -0.0154(8) 0.0052(7) -0.0050(8)
C11 0.0201(8) 0.0214(8) 0.0171(9) -0.0109(7) 0.0056(7) -0.0050(7)
C12 0.0262(9) 0.0243(9) 0.0213(9) -0.0118(8) 0.0092(7) -0.0077(8)
C13 0.0284(10) 0.0262(9) 0.0189(9) -0.0110(8) 0.0083(7) -0.0050(8)
C14 0.0259(9) 0.0281(9) 0.0147(9) -0.0107(7) 0.0024(7) -0.0017(8)
C15 0.0206(9) 0.0262(9) 0.0267(10) -0.0148(8) 0.0057(7) -0.0050(8)
C16 0.0200(9) 0.0250(9) 0.0212(9) -0.0134(8) 0.0077(7) -0.0062(7)
C17 0.0239(9) 0.0333(10) 0.0252(10) -0.0144(8) 0.0106(8) -0.0112(8)
C18 0.0283(10) 0.0299(10) 0.0225(10) -0.0100(8) 0.0095(8) -0.0077(8)
C19 0.0245(9) 0.0304(10) 0.0158(9) -0.0123(8) 0.0038(7) -0.0023(8)

loop_
_atom_type_symbol
_atom_type_description
_atom_type_scat_dispersion_real
_atom_type_scat_dispersion_imag
_atom_type_scat_source
C C 0.0033 0.0016 'International Tables Vol C Tables 4.2.6.8 and 6.1.1.4'
H H 0.0000 0.0000 'International Tables Vol C Tables 4.2.6.8 and 6.1.1.4'
N N 0.0061 0.0033 'International Tables Vol C Tables 4.2.6.8 and 6.1.1.4'
O O 0.0106 0.0060 'International Tables Vol C Tables 4.2.6.8 and 6.1.1.4'

loop_
_geom_angle_atom_site_label_1
_geom_angle_atom_site_label_2
_geom_angle_atom_site_label_3
_geom_angle
_geom_angle_site_symmetry_1
_geom_angle_site_symmetry_3
C3 O2 C2 112.46(14) . .
C5 N1 C4 124.44(15) . .
C6 N1 C4 123.48(15) . .
C6 N1 C5 111.91(14) . .
O1 C1 C2 113.05(16) . .
O2 C2 C1 109.15(15) . .
O2 C3 C4 110.94(14) . .
N1 C4 C3 111.93(15) . .
O3 C5 N1 125.05(16) . .
O3 C5 C7 129.26(16) . .
N1 C5 C7 105.67(14) . .
O4 C6 N1 123.98(17) . .
O4 C6 C8 129.32(17) . .
N1 C6 C8 106.69(14) . .
C8 C7 C5 108.15(15) . .
C9 C7 C5 129.39(16) 2_646 .
C9 C7 C8 122.45(16) 2_646 .
C7 C8 C6 107.53(15) . .
C9 C8 C6 129.68(16) . .
C9 C8 C7 122.78(16) . .
C8 C9 C7 114.77(15) . 2_646
C22 O6 C21 115.63(15) . .
C24 N4 C23 122.96(14) . .
C25 N4 C23 124.94(14) . .
C25 N4 C24 111.86(14) . .
O5 C20 C21 111.32(17) . .
O6 C21 C20 107.07(16) . .
O6 C22 C23 113.95(15) . .
N4 C23 C22 112.82(15) . .
O7 C24 N4 124.35(17) . .
O7 C24 C26 129.56(16) . .
N4 C24 C26 106.10(14) . .
O8 C25 N4 124.70(16) . .
O8 C25 C27 129.12(16) . .
N4 C25 C27 106.18(14) . .
C27 C26 C24 108.05(15) . .
C28 C26 C24 129.04(15) . .
C28 C26 C27 122.91(16) . .
C26 C27 C25 107.82(15) . .
C28 C27 C25 129.62(15) 2_756 .
C28 C27 C26 122.56(16) 2_756 .
C27 C28 C26 114.53(15) 2_756 .
N2 C10 C11 121.36(17) . .
N2 C10 C19 120.04(17) . .
C19 C10 C11 118.55(16) . .
C12 C11 C10 121.37(16) . .
C12 C11 C16 120.29(16) . .
C16 C11 C10 118.33(15) . .
C13 C12 C11 119.99(17) . .
C12 C13 C14 121.15(17) . .
C15 C14 C13 121.76(17) . .
N3 C15 C14 121.78(18) . .
N3 C15 C16 119.56(17) . .
C14 C15 C16 118.63(16) . .
C11 C16 C15 118.10(16) . .
C17 C16 C11 120.65(17) . .
C17 C16 C15 121.25(17) . .
C18 C17 C16 119.42(18) . .
C17 C18 C19 122.51(18) . .
C18 C19 C10 120.50(17) . .

loop_
_geom_bond_atom_site_label_1
_geom_bond_atom_site_label_2
_geom_bond_distance
_geom_bond_site_symmetry_2
O1 C1 1.417(2) .
O2 C2 1.426(2) .
O2 C3 1.424(2) .
O3 C5 1.207(2) .
O4 C6 1.220(2) .
N1 C4 1.453(2) .
N1 C5 1.407(2) .
N1 C6 1.384(2) .
C1 C2 1.499(3) .
C3 C4 1.522(3) .
C5 C7 1.489(2) .
C6 C8 1.489(2) .
C7 C8 1.400(2) .
C7 C9 1.385(2) 2_646
C8 C9 1.379(3) .
C9 C7 1.385(2) 2_646
O5 C20 1.419(3) .
O6 C21 1.428(2) .
O6 C22 1.419(2) .
O7 C24 1.210(2) .
O8 C25 1.218(2) .
N4 C23 1.458(2) .
N4 C24 1.401(2) .
N4 C25 1.395(2) .
C20 C21 1.496(3) .
C22 C23 1.516(3) .
C24 C26 1.484(2) .
C25 C27 1.489(2) .
C26 C27 1.400(2) .
C26 C28 1.389(2) .
C27 C28 1.387(2) 2_756
C28 C27 1.387(2) 2_756
N2 C10 1.369(2) .
N3 C15 1.373(2) .
C10 C11 1.447(3) .
C10 C19 1.407(3) .
C11 C12 1.418(2) .
C11 C16 1.426(2) .
C12 C13 1.365(3) .
C13 C14 1.391(3) .
C14 C15 1.389(3) .
C15 C16 1.455(3) .
C16 C17 1.409(3) .
C17 C18 1.358(3) .
C18 C19 1.387(3) .

loop_
_geom_torsion_atom_site_label_1
_geom_torsion_atom_site_label_2
_geom_torsion_atom_site_label_3
_geom_torsion_atom_site_label_4
_geom_torsion
_geom_torsion_site_symmetry_1
_geom_torsion_site_symmetry_4
O1 C1 C2 O2 -56.2(2) . .
O2 C3 C4 N1 59.7(2) . .
O3 C5 C7 C8 -177.54(19) . .
O3 C5 C7 C9 1.5(3) . 2_646
O4 C6 C8 C7 177.22(18) . .
O4 C6 C8 C9 -2.0(3) . .
N1 C5 C7 C8 1.10(19) . .
N1 C5 C7 C9 -179.88(18) . 2_646
N1 C6 C8 C7 -1.25(19) . .
N1 C6 C8 C9 179.52(18) . .
C2 O2 C3 C4 80.67(18) . .
C3 O2 C2 C1 -159.06(15) . .
C4 N1 C5 O3 1.4(3) . .
C4 N1 C5 C7 -177.34(16) . .
C4 N1 C6 O4 -1.1(3) . .
C4 N1 C6 C8 177.45(16) . .
C5 N1 C4 C3 -101.9(2) . .
C5 N1 C6 O4 -176.55(17) . .
C5 N1 C6 C8 2.0(2) . .
C5 C7 C8 C6 0.08(19) . .
C5 C7 C8 C9 179.37(16) . .
C6 N1 C4 C3 83.3(2) . .
C6 N1 C5 O3 176.75(17) . .
C6 N1 C5 C7 -2.0(2) . .
C6 C8 C9 C7 178.88(17) . 2_646
C7 C8 C9 C7 -0.2(3) . 2_646
C9 C7 C8 C6 -179.03(16) 2_646 .
C9 C7 C8 C9 0.3(3) 2_646 .
O5 C20 C21 O6 69.8(2) . .
O6 C22 C23 N4 -57.3(2) . .
O7 C24 C26 C27 179.98(19) . .
O7 C24 C26 C28 -1.0(3) . .
O8 C25 C27 C26 179.31(18) . .
O8 C25 C27 C28 0.4(3) . 2_756
N4 C24 C26 C27 -0.14(19) . .
N4 C24 C26 C28 178.90(17) . .
N4 C25 C27 C26 -0.20(19) . .
N4 C25 C27 C28 -179.15(18) . 2_756
C21 O6 C22 C23 -71.2(2) . .
C22 O6 C21 C20 -140.29(17) . .
C23 N4 C24 O7 5.3(3) . .
C23 N4 C24 C26 -174.56(16) . .
C23 N4 C25 O8 -5.0(3) . .
C23 N4 C25 C27 174.55(16) . .
C24 N4 C23 C22 -73.0(2) . .
C24 N4 C25 O8 -179.42(17) . .
C24 N4 C25 C27 0.12(19) . .
C24 C26 C27 C25 0.21(19) . .
C24 C26 C27 C28 179.24(16) . 2_756
C24 C26 C28 C27 -179.03(17) . 2_756
C25 N4 C23 C22 113.13(19) . .
C25 N4 C24 O7 179.89(17) . .
C25 N4 C24 C26 0.00(19) . .
C27 C26 C28 C27 -0.1(3) . 2_756
C28 C26 C27 C25 -178.90(16) . .
C28 C26 C27 C28 0.1(3) . 2_756
N2 C10 C11 C12 0.8(3) . .
N2 C10 C11 C16 -178.15(17) . .
N2 C10 C19 C18 176.48(18) . .
N3 C15 C16 C11 174.67(17) . .
N3 C15 C16 C17 -5.9(3) . .
C10 C11 C12 C13 -178.35(17) . .
C10 C11 C16 C15 -179.16(16) . .
C10 C11 C16 C17 1.4(3) . .
C11 C10 C19 C18 -1.0(3) . .
C11 C12 C13 C14 -1.6(3) . .
C11 C16 C17 C18 -0.3(3) . .
C12 C11 C16 C15 1.9(3) . .
C12 C11 C16 C17 -177.61(17) . .
C12 C13 C14 C15 0.1(3) . .
C13 C14 C15 N3 -175.52(18) . .
C13 C14 C15 C16 2.4(3) . .
C14 C15 C16 C11 -3.3(3) . .
C14 C15 C16 C17 176.15(17) . .
C15 C16 C17 C18 -179.77(18) . .
C16 C11 C12 C13 0.6(3) . .
C16 C17 C18 C19 -1.5(3) . .
C17 C18 C19 C10 2.2(3) . .
C19 C10 C11 C12 178.27(17) . .
C19 C10 C11 C16 -0.7(3) . .
